data_7021798
loop_
_publ_author_name
'Yoshida, Takuya'
'Matsunaga, Satoshi'
'Nomiya, Kenji'

_publ_section_title
;
 Two types of tetranuclear phosphanegold(i) cations as dimers of dinuclear
 units, [{(Au{P(p-RPh)3})2(\m-OH)}2](2+) (R = Me, F), synthesized by
 polyoxometalate-mediated clusterization.
;
_journal_issue 32
_journal_name_full 'Dalton transactions (Cambridge, England : 2003)'
_journal_page_first 11418
_journal_page_last 11425
_journal_paper_doi 10.1039/c3dt51412a
_journal_volume 42
_journal_year 2013
_chemical_formula_sum 'C252 H258 Au12 Mo24 O86 P14'
_chemical_formula_weight 9762.32
_chemical_name_systematic
; 
 ? 
;
_space_group_IT_number 230
_symmetry_cell_setting cubic
_symmetry_space_group_name_Hall '-I 4bd 2c 3'
_symmetry_space_group_name_H-M 'I a -3 d'
_atom_sites_solution_hydrogens geom
_atom_sites_solution_primary direct
_atom_sites_solution_secondary difmap
_audit_creation_method SHELXL-97
_cell_angle_alpha 90.00
_cell_angle_beta 90.00
_cell_angle_gamma 90.00
_cell_formula_units_Z 8
_cell_length_a 44.1632(9)
_cell_length_b 44.1632(9)
_cell_length_c 44.1632(9)
_cell_measurement_reflns_used 8426
_cell_measurement_temperature 100
_cell_measurement_theta_max 19.61
_cell_measurement_theta_min 2.16
_cell_volume 86135(3)
_computing_cell_refinement 'Bruker SMART'
_computing_data_collection 'Bruker SMART'
_computing_data_reduction 'Bruker SAINT'
_computing_molecular_graphics 'Bruker SHELXTL'
_computing_publication_material 'Bruker SHELXTL'
_computing_structure_refinement 'SHELXL-97 (Sheldrick, 1997)'
_computing_structure_solution 'SHELXS-97 (Sheldrick, 1990)'
_diffrn_ambient_temperature 100
_diffrn_detector_area_resol_mean 8.366
_diffrn_measured_fraction_theta_full 1.000
_diffrn_measured_fraction_theta_max 1.000
_diffrn_measurement_device_type 'CCD area detector'
_diffrn_measurement_method 'phi and omega scans'
_diffrn_radiation_monochromator graphite
_diffrn_radiation_source 'fine-focus sealed tube'
_diffrn_radiation_type MoK\a
_diffrn_radiation_wavelength 0.71073
_diffrn_reflns_av_R_equivalents 0.2092
_diffrn_reflns_av_unetI/netI 0.0461
_diffrn_reflns_limit_h_max 58
_diffrn_reflns_limit_h_min -58
_diffrn_reflns_limit_k_max 58
_diffrn_reflns_limit_k_min -58
_diffrn_reflns_limit_l_max 45
_diffrn_reflns_limit_l_min -58
_diffrn_reflns_number 454230
_diffrn_reflns_theta_full 28.30
_diffrn_reflns_theta_max 28.30
_diffrn_reflns_theta_min 1.13
_exptl_absorpt_coefficient_mu 4.844
_exptl_absorpt_correction_T_max 0.6979
_exptl_absorpt_correction_T_min 0.6178
_exptl_absorpt_correction_type empirical
_exptl_absorpt_process_details 'SADABS; Sheldrick, 1996'
_exptl_crystal_colour yellow
_exptl_crystal_density_diffrn 1.506
_exptl_crystal_density_meas 0
_exptl_crystal_density_method 'not measured'
_exptl_crystal_description block
_exptl_crystal_F_000 36992
_exptl_crystal_size_max 0.11
_exptl_crystal_size_mid 0.11
_exptl_crystal_size_min 0.08
_refine_diff_density_max 3.921
_refine_diff_density_min -2.097
_refine_diff_density_rms 0.437
_refine_ls_extinction_method none
_refine_ls_goodness_of_fit_ref 1.099
_refine_ls_hydrogen_treatment mixed
_refine_ls_matrix_type full
_refine_ls_number_parameters 302
_refine_ls_number_reflns 8949
_refine_ls_number_restraints 744
_refine_ls_restrained_S_all 1.090
_refine_ls_R_factor_all 0.1252
_refine_ls_R_factor_gt 0.0638
_refine_ls_shift/su_max 0.043
_refine_ls_shift/su_mean 0.000
_refine_ls_structure_factor_coef Fsqd
_refine_ls_weighting_details 'calc w=1/[\s^2^(Fo^2^)+(0.1063P)^2^+2615.8271P] where P=(Fo^2^+2Fc^2^)/3'
_refine_ls_weighting_scheme calc
_refine_ls_wR_factor_gt 0.1774
_refine_ls_wR_factor_ref 0.2350
_reflns_number_gt 5720
_reflns_number_total 8949
_reflns_threshold_expression >2sigma(I)
_cod_data_source_file c3dt51412a.txt
_cod_data_source_block ty033sia-3d
_cod_depositor_comments
;
The following automatic conversions were performed:

'_symmetry_cell_setting' value 'Cubic' changed to 'cubic' according
to /home/saulius/struct/CIF-dictionaries/cif_core.dic dictionary
named 'cif_core.dic' version 2.4.2 from 2011-04-26.

Automatic conversion script
Id: cif_fix_values 1891 2012-01-12 08:04:46Z andrius 
;
_cod_original_sg_symbol_H-M Ia-3d
_cod_database_code 7021798

loop_
_symmetry_equiv_pos_as_xyz
'x, y, z'
'-x+1/2, -y, z+1/2'
'-x, y+1/2, -z+1/2'
'x+1/2, -y+1/2, -z'
'z, x, y'
'z+1/2, -x+1/2, -y'
'-z+1/2, -x, y+1/2'
'-z, x+1/2, -y+1/2'
'y, z, x'
'-y, z+1/2, -x+1/2'
'y+1/2, -z+1/2, -x'
'-y+1/2, -z, x+1/2'
'y+3/4, x+1/4, -z+1/4'
'-y+3/4, -x+3/4, -z+3/4'
'y+1/4, -x+1/4, z+3/4'
'-y+1/4, x+3/4, z+1/4'
'x+3/4, z+1/4, -y+1/4'
'-x+1/4, z+3/4, y+1/4'
'-x+3/4, -z+3/4, -y+3/4'
'x+1/4, -z+1/4, y+3/4'
'z+3/4, y+1/4, -x+1/4'
'z+1/4, -y+1/4, x+3/4'
'-z+1/4, y+3/4, x+1/4'
'-z+3/4, -y+3/4, -x+3/4'
'x+1/2, y+1/2, z+1/2'
'-x+1, -y+1/2, z+1'
'-x+1/2, y+1, -z+1'
'x+1, -y+1, -z+1/2'
'z+1/2, x+1/2, y+1/2'
'z+1, -x+1, -y+1/2'
'-z+1, -x+1/2, y+1'
'-z+1/2, x+1, -y+1'
'y+1/2, z+1/2, x+1/2'
'-y+1/2, z+1, -x+1'
'y+1, -z+1, -x+1/2'
'-y+1, -z+1/2, x+1'
'y+5/4, x+3/4, -z+3/4'
'-y+5/4, -x+5/4, -z+5/4'
'y+3/4, -x+3/4, z+5/4'
'-y+3/4, x+5/4, z+3/4'
'x+5/4, z+3/4, -y+3/4'
'-x+3/4, z+5/4, y+3/4'
'-x+5/4, -z+5/4, -y+5/4'
'x+3/4, -z+3/4, y+5/4'
'z+5/4, y+3/4, -x+3/4'
'z+3/4, -y+3/4, x+5/4'
'-z+3/4, y+5/4, x+3/4'
'-z+5/4, -y+5/4, -x+5/4'
'-x, -y, -z'
'x-1/2, y, -z-1/2'
'x, -y-1/2, z-1/2'
'-x-1/2, y-1/2, z'
'-z, -x, -y'
'-z-1/2, x-1/2, y'
'z-1/2, x, -y-1/2'
'z, -x-1/2, y-1/2'
'-y, -z, -x'
'y, -z-1/2, x-1/2'
'-y-1/2, z-1/2, x'
'y-1/2, z, -x-1/2'
'-y-3/4, -x-1/4, z-1/4'
'y-3/4, x-3/4, z-3/4'
'-y-1/4, x-1/4, -z-3/4'
'y-1/4, -x-3/4, -z-1/4'
'-x-3/4, -z-1/4, y-1/4'
'x-1/4, -z-3/4, -y-1/4'
'x-3/4, z-3/4, y-3/4'
'-x-1/4, z-1/4, -y-3/4'
'-z-3/4, -y-1/4, x-1/4'
'-z-1/4, y-1/4, -x-3/4'
'z-1/4, -y-3/4, -x-1/4'
'z-3/4, y-3/4, x-3/4'
'-x+1/2, -y+1/2, -z+1/2'
'x, y+1/2, -z'
'x+1/2, -y, z'
'-x, y, z+1/2'
'-z+1/2, -x+1/2, -y+1/2'
'-z, x, y+1/2'
'z, x+1/2, -y'
'z+1/2, -x, y'
'-y+1/2, -z+1/2, -x+1/2'
'y+1/2, -z, x'
'-y, z, x+1/2'
'y, z+1/2, -x'
'-y-1/4, -x+1/4, z+1/4'
'y-1/4, x-1/4, z-1/4'
'-y+1/4, x+1/4, -z-1/4'
'y+1/4, -x-1/4, -z+1/4'
'-x-1/4, -z+1/4, y+1/4'
'x+1/4, -z-1/4, -y+1/4'
'x-1/4, z-1/4, y-1/4'
'-x+1/4, z+1/4, -y-1/4'
'-z-1/4, -y+1/4, x+1/4'
'-z+1/4, y+1/4, -x-1/4'
'z+1/4, -y-1/4, -x+1/4'
'z-1/4, y-1/4, x-1/4'

loop_
_atom_site_label
_atom_site_type_symbol
_atom_site_fract_x
_atom_site_fract_y
_atom_site_fract_z
_atom_site_U_iso_or_equiv
_atom_site_adp_type
_atom_site_occupancy
_atom_site_symmetry_multiplicity
_atom_site_calc_flag
_atom_site_refinement_flags
Au1 Au 0.510197(10) 0.288855(10) 0.106560(10) 0.03593(16) Uani 1 1 d U
C1 C 0.4930(3) 0.3508(3) 0.1495(3) 0.0424(17) Uani 1 1 d U
C2 C 0.4874(3) 0.3806(3) 0.1416(3) 0.0449(19) Uani 1 1 d U
H2 H 0.5011 0.3912 0.1289 0.054 Uiso 1 1 calc R
C3 C 0.4614(3) 0.3948(3) 0.1524(3) 0.054(2) Uani 1 1 d U
H3 H 0.4573 0.4151 0.1465 0.065 Uiso 1 1 calc R
C4 C 0.4419(3) 0.3806(3) 0.1712(3) 0.052(2) Uani 1 1 d U
C5 C 0.4483(3) 0.3509(3) 0.1805(3) 0.050(2) Uani 1 1 d U
H5 H 0.4354 0.3410 0.1945 0.060 Uiso 1 1 calc R
C6 C 0.4731(3) 0.3364(3) 0.1693(3) 0.0461(19) Uani 1 1 d U
H6 H 0.4769 0.3160 0.1750 0.055 Uiso 1 1 calc R
C7 C 0.4131(4) 0.3957(4) 0.1824(4) 0.076(4) Uani 1 1 d U
H7A H 0.4102 0.3911 0.2039 0.113 Uiso 1 1 calc R
H7B H 0.3958 0.3881 0.1708 0.113 Uiso 1 1 calc R
H7C H 0.4148 0.4177 0.1797 0.113 Uiso 1 1 calc R
C8 C 0.5490(3) 0.3206(3) 0.1639(3) 0.0418(17) Uani 1 1 d U
C9 C 0.5418(3) 0.3266(3) 0.1939(3) 0.0486(19) Uani 1 1 d U
H9 H 0.5236 0.3370 0.1986 0.058 Uiso 1 1 calc R
C10 C 0.5611(3) 0.3174(3) 0.2170(3) 0.053(2) Uani 1 1 d U
H10 H 0.5565 0.3226 0.2373 0.063 Uiso 1 1 calc R
C11 C 0.5872(3) 0.3005(3) 0.2107(3) 0.050(2) Uani 1 1 d U
C12 C 0.5945(3) 0.2956(3) 0.1809(3) 0.047(2) Uani 1 1 d U
H12 H 0.6127 0.2851 0.1761 0.057 Uiso 1 1 calc R
C13 C 0.5760(3) 0.3055(3) 0.1576(3) 0.0458(19) Uani 1 1 d U
H13 H 0.5817 0.3019 0.1372 0.055 Uiso 1 1 calc R
C14 C 0.6073(4) 0.2875(4) 0.2350(4) 0.064(3) Uani 1 1 d U
H14A H 0.6142 0.2673 0.2289 0.097 Uiso 1 1 calc R
H14B H 0.5959 0.2860 0.2540 0.097 Uiso 1 1 calc R
H14C H 0.6249 0.3008 0.2380 0.097 Uiso 1 1 calc R
C15 C 0.5449(3) 0.3559(3) 0.1090(3) 0.0415(17) Uani 1 1 d U
C16 C 0.5654(3) 0.3766(3) 0.1206(3) 0.0466(19) Uani 1 1 d U
H16 H 0.5677 0.3787 0.1419 0.056 Uiso 1 1 calc R
C17 C 0.5827(3) 0.3943(3) 0.1012(3) 0.049(2) Uani 1 1 d U
H17 H 0.5975 0.4076 0.1094 0.059 Uiso 1 1 calc R
C18 C 0.5788(3) 0.3932(3) 0.0701(3) 0.048(2) Uani 1 1 d U
C19 C 0.5572(3) 0.3743(3) 0.0589(3) 0.049(2) Uani 1 1 d U
H19 H 0.5537 0.3741 0.0376 0.059 Uiso 1 1 calc R
C20 C 0.5400(3) 0.3551(3) 0.0776(3) 0.0448(19) Uani 1 1 d U
H20 H 0.5253 0.3419 0.0692 0.054 Uiso 1 1 calc R
C21 C 0.5978(4) 0.4130(4) 0.0500(4) 0.063(3) Uani 1 1 d U
H21A H 0.6171 0.4029 0.0458 0.095 Uiso 1 1 calc R
H21B H 0.6017 0.4323 0.0602 0.095 Uiso 1 1 calc R
H21C H 0.5871 0.4167 0.0309 0.095 Uiso 1 1 calc R
Mo1 Mo 0.73390(3) 0.22769(3) 0.32580(3) 0.0568(3) Uani 1 1 d U
Mo2 Mo 0.80922(3) 0.24655(4) 0.30364(3) 0.0731(5) Uani 1 1 d U
O1 O 0.5000 0.2500 0.0811(3) 0.048(3) Uani 1 2 d SU
O2 O 0.7264(3) 0.2184(3) 0.3613(3) 0.082(3) Uani 1 1 d U
O3 O 0.8367(2) 0.2439(3) 0.3291(2) 0.067(2) Uani 1 1 d U
O4 O 0.7763(3) 0.2278(3) 0.3259(3) 0.078(2) Uani 1 1 d U
O5 O 0.7343(2) 0.1901(2) 0.3060(2) 0.056(2) Uani 1 1 d U
O6 O 0.8137(3) 0.2084(3) 0.2839(3) 0.078(2) Uani 1 1 d U
O7 O 0.8298(3) 0.2646(3) 0.2709(3) 0.078(2) Uani 1 1 d U
O9 O 0.7850(4) 0.2437(4) 0.2531(4) 0.052(2) Uani 0.50 1 d PU
O10 O 0.7684(4) 0.2684(4) 0.2316(4) 0.043(3) Uani 0.50 3 d SPU
P1 P 0.52422(7) 0.33004(7) 0.13276(7) 0.0360(6) Uani 1 1 d U
P2 P 0.7500 0.2500 0.2500 0.0393(15) Uani 1 6 d SU

loop_
_atom_site_aniso_label
_atom_site_aniso_U_11
_atom_site_aniso_U_22
_atom_site_aniso_U_33
_atom_site_aniso_U_23
_atom_site_aniso_U_13
_atom_site_aniso_U_12
Au1 0.0384(3) 0.0346(2) 0.0348(2) 0.00028(17) -0.00191(17) -0.00173(17)
C1 0.045(3) 0.039(3) 0.044(3) -0.001(3) -0.004(3) 0.005(3)
C2 0.045(4) 0.043(4) 0.047(4) 0.001(3) -0.002(3) 0.004(3)
C3 0.055(4) 0.051(4) 0.056(4) 0.002(4) -0.003(4) 0.008(4)
C4 0.051(4) 0.049(4) 0.055(4) -0.003(4) -0.002(4) 0.010(4)
C5 0.049(4) 0.048(4) 0.052(4) -0.004(4) 0.004(3) 0.000(3)
C6 0.047(4) 0.043(4) 0.048(4) -0.001(3) 0.002(3) 0.002(3)
C7 0.070(6) 0.076(7) 0.080(7) -0.004(6) 0.007(6) 0.010(6)
C8 0.045(3) 0.039(3) 0.042(3) -0.001(3) -0.004(3) 0.006(3)
C9 0.050(4) 0.048(4) 0.048(4) -0.001(3) -0.004(3) 0.010(3)
C10 0.054(4) 0.055(4) 0.050(4) 0.000(4) -0.006(4) 0.008(4)
C11 0.052(4) 0.048(4) 0.050(4) -0.001(3) -0.009(4) 0.004(3)
C12 0.047(4) 0.046(4) 0.049(4) -0.002(3) -0.011(3) 0.005(3)
C13 0.047(4) 0.044(4) 0.047(4) -0.004(3) -0.007(3) 0.004(3)
C14 0.066(6) 0.061(6) 0.066(6) 0.001(5) -0.017(5) 0.009(5)
C15 0.045(3) 0.039(3) 0.041(3) 0.000(3) -0.002(3) 0.000(3)
C16 0.048(4) 0.046(4) 0.046(4) 0.000(3) 0.000(3) -0.003(3)
C17 0.050(4) 0.047(4) 0.049(4) 0.002(3) -0.002(3) -0.006(3)
C18 0.049(4) 0.047(4) 0.048(4) 0.005(3) 0.000(3) -0.004(3)
C19 0.052(4) 0.048(4) 0.048(4) 0.003(3) -0.002(3) 0.000(3)
C20 0.046(4) 0.045(4) 0.043(3) 0.004(3) -0.001(3) -0.003(3)
C21 0.060(6) 0.061(6) 0.067(6) 0.013(5) 0.000(5) -0.004(5)
Mo1 0.0578(7) 0.0643(8) 0.0483(7) -0.0076(6) -0.0092(5) -0.0128(6)
Mo2 0.0645(8) 0.0890(10) 0.0659(8) -0.0273(7) -0.0432(7) 0.0290(7)
O1 0.054(5) 0.046(5) 0.045(5) 0.000 0.000 -0.008(5)
O2 0.095(6) 0.096(6) 0.056(5) -0.003(5) -0.003(5) 0.015(5)
O3 0.063(5) 0.084(5) 0.053(5) -0.006(4) -0.020(4) 0.008(4)
O4 0.071(4) 0.067(4) 0.095(4) -0.014(4) -0.009(4) 0.012(4)
O5 0.057(4) 0.057(4) 0.055(4) -0.017(4) -0.014(4) 0.015(4)
O6 0.104(4) 0.068(4) 0.063(4) -0.012(4) -0.017(4) 0.009(4)
O7 0.110(5) 0.065(4) 0.057(4) -0.016(4) -0.019(4) 0.010(4)
O9 0.061(4) 0.052(4) 0.044(4) -0.016(4) -0.020(4) 0.017(4)
O10 0.043(3) 0.043(3) 0.043(3) -0.014(3) -0.014(3) 0.014(3)
P1 0.0369(13) 0.0356(13) 0.0354(13) -0.0008(11) -0.0039(11) 0.0015(11)
P2 0.0393(15) 0.0393(15) 0.0393(15) -0.0162(18) -0.0162(18) 0.0162(18)

loop_
_atom_type_symbol
_atom_type_description
_atom_type_scat_dispersion_real
_atom_type_scat_dispersion_imag
_atom_type_scat_source
C C 0.0033 0.0016 'International Tables Vol C Tables 4.2.6.8 and 6.1.1.4'
H H 0.0000 0.0000 'International Tables Vol C Tables 4.2.6.8 and 6.1.1.4'
O O 0.0106 0.0060 'International Tables Vol C Tables 4.2.6.8 and 6.1.1.4'
P P 0.1023 0.0942 'International Tables Vol C Tables 4.2.6.8 and 6.1.1.4'
Mo Mo -1.6832 0.6857 'International Tables Vol C Tables 4.2.6.8 and 6.1.1.4'
Au Au -2.0133 8.8022 'International Tables Vol C Tables 4.2.6.8 and 6.1.1.4'

loop_
_geom_angle_atom_site_label_1
_geom_angle_atom_site_label_2
_geom_angle_atom_site_label_3
_geom_angle
_geom_angle_site_symmetry_1
_geom_angle_site_symmetry_3
O1 Au1 P1 176.26(13) . .
O1 Au1 Au1 77.9(2) . 88_565
P1 Au1 Au1 100.93(8) . 88_565
O1 Au1 Au1 77.9(2) . 63_656
P1 Au1 Au1 105.20(8) . 63_656
Au1 Au1 Au1 72.749(15) 88_565 63_656
C2 C1 C6 118.6(12) . .
C2 C1 P1 121.1(10) . .
C6 C1 P1 120.2(9) . .
C1 C2 C3 119.4(12) . .
C1 C2 H2 120.3 . .
C3 C2 H2 120.3 . .
C4 C3 C2 121.7(13) . .
C4 C3 H3 119.1 . .
C2 C3 H3 119.1 . .
C3 C4 C5 119.1(13) . .
C3 C4 C7 121.8(13) . .
C5 C4 C7 119.1(14) . .
C6 C5 C4 119.8(13) . .
C6 C5 H5 120.1 . .
C4 C5 H5 120.1 . .
C5 C6 C1 121.3(12) . .
C5 C6 H6 119.4 . .
C1 C6 H6 119.4 . .
C4 C7 H7A 109.5 . .
C4 C7 H7B 109.5 . .
H7A C7 H7B 109.5 . .
C4 C7 H7C 109.5 . .
H7A C7 H7C 109.5 . .
H7B C7 H7C 109.5 . .
C9 C8 C13 118.4(12) . .
C9 C8 P1 122.9(10) . .
C13 C8 P1 118.6(10) . .
C8 C9 C10 120.4(12) . .
C8 C9 H9 119.8 . .
C10 C9 H9 119.8 . .
C9 C10 C11 121.0(13) . .
C9 C10 H10 119.5 . .
C11 C10 H10 119.5 . .
C12 C11 C10 117.8(12) . .
C12 C11 C14 119.1(13) . .
C10 C11 C14 123.2(13) . .
C11 C12 C13 121.6(13) . .
C11 C12 H12 119.2 . .
C13 C12 H12 119.2 . .
C12 C13 C8 120.7(13) . .
C12 C13 H13 119.7 . .
C8 C13 H13 119.7 . .
C11 C14 H14A 109.5 . .
C11 C14 H14B 109.5 . .
H14A C14 H14B 109.5 . .
C11 C14 H14C 109.5 . .
H14A C14 H14C 109.5 . .
H14B C14 H14C 109.5 . .
C16 C15 C20 119.0(12) . .
C16 C15 P1 122.2(10) . .
C20 C15 P1 118.8(9) . .
C15 C16 C17 120.0(12) . .
C15 C16 H16 120.0 . .
C17 C16 H16 120.0 . .
C18 C17 C16 121.6(13) . .
C18 C17 H17 119.2 . .
C16 C17 H17 119.2 . .
C19 C18 C17 118.2(12) . .
C19 C18 C21 122.2(13) . .
C17 C18 C21 119.5(13) . .
C18 C19 C20 122.1(13) . .
C18 C19 H19 118.9 . .
C20 C19 H19 118.9 . .
C15 C20 C19 118.9(12) . .
C15 C20 H20 120.6 . .
C19 C20 H20 120.6 . .
C18 C21 H21A 109.5 . .
C18 C21 H21B 109.5 . .
H21A C21 H21B 109.5 . .
C18 C21 H21C 109.5 . .
H21A C21 H21C 109.5 . .
H21B C21 H21C 109.5 . .
O2 Mo1 O4 101.4(6) . .
O2 Mo1 O5 102.9(6) . .
O4 Mo1 O5 89.7(5) . .
O2 Mo1 O7 99.6(6) . 83_654
O4 Mo1 O7 87.8(5) . 83_654
O5 Mo1 O7 157.4(5) . 83_654
O2 Mo1 O5 101.6(6) . 8_645
O4 Mo1 O5 156.7(5) . 8_645
O5 Mo1 O5 88.4(5) . 8_645
O7 Mo1 O5 85.1(5) 83_654 8_645
O2 Mo1 O9 158.9(6) . 83_654
O4 Mo1 O9 65.1(6) . 83_654
O5 Mo1 O9 93.5(5) . 83_654
O7 Mo1 O9 65.2(6) 83_654 83_654
O5 Mo1 O9 91.9(5) 8_645 83_654
O3 Mo2 O6 101.7(5) . 83_654
O3 Mo2 O7 101.4(6) . .
O6 Mo2 O7 90.5(5) 83_654 .
O3 Mo2 O6 99.9(5) . .
O6 Mo2 O6 158.1(7) 83_654 .
O7 Mo2 O6 88.5(5) . .
O3 Mo2 O4 100.1(6) . .
O6 Mo2 O4 86.8(5) 83_654 .
O7 Mo2 O4 158.5(5) . .
O6 Mo2 O4 86.1(5) . .
O3 Mo2 O9 157.4(6) . .
O6 Mo2 O9 94.5(6) 83_654 .
O7 Mo2 O9 62.5(6) . .
O6 Mo2 O9 65.8(5) . .
O4 Mo2 O9 96.4(6) . .
O3 Mo2 O9 156.5(6) . 83_654
O6 Mo2 O9 65.7(5) 83_654 83_654
O7 Mo2 O9 98.6(6) . 83_654
O6 Mo2 O9 92.8(5) . 83_654
O4 Mo2 O9 60.9(6) . 83_654
O9 Mo2 O9 45.9(8) . 83_654
Au1 O1 Au1 115.2(6) 26_554 .
Mo1 O4 Mo2 138.6(7) . .
Mo1 O5 Mo1 138.7(6) . 11_556
Mo2 O6 Mo2 137.9(7) 80_565 .
Mo2 O7 Mo1 137.1(7) . 80_565
P2 O9 O10 52.3(11) . .
P2 O9 Mo1 129.7(10) . 80_565
O10 O9 Mo1 77.4(13) . 80_565
P2 O9 Mo2 119.5(10) . .
O10 O9 Mo2 133.6(9) . .
Mo1 O9 Mo2 94.5(6) 80_565 .
P2 O9 Mo2 118.5(10) . 80_565
O10 O9 Mo2 135.3(9) . 80_565
Mo1 O9 Mo2 94.9(6) 80_565 80_565
Mo2 O9 Mo2 90.5(6) . 80_565
P2 O10 O9 62.2(12) . .
P2 O10 O9 62.2(12) . 8_645
O9 O10 O9 100.0(16) . 8_645
P2 O10 O9 62.2(12) . 11_556
O9 O10 O9 100.0(16) . 11_556
O9 O10 O9 100.0(16) 8_645 11_556
C15 P1 C8 106.4(6) . .
C15 P1 C1 107.6(6) . .
C8 P1 C1 105.5(6) . .
C15 P1 Au1 110.7(4) . .
C8 P1 Au1 111.9(4) . .
C1 P1 Au1 114.3(4) . .
O10 P2 O10 180(4) . 73_655
O10 P2 O9 114.5(7) . 80_565
O10 P2 O9 65.5(7) 73_655 80_565
O10 P2 O9 114.5(7) . 73_655
O10 P2 O9 65.5(7) 73_655 73_655
O9 P2 O9 104.0(8) 80_565 73_655
O10 P2 O9 65.5(7) . 8_645
O10 P2 O9 114.5(7) 73_655 8_645
O9 P2 O9 179.995(3) 80_565 8_645
O9 P2 O9 76.0(8) 73_655 8_645
O10 P2 O9 65.5(7) . .
O10 P2 O9 114.5(7) 73_655 .
O9 P2 O9 76.0(8) 80_565 .
O9 P2 O9 179.994(3) 73_655 .
O9 P2 O9 104.0(8) 8_645 .
O10 P2 O9 65.5(7) . 11_556
O10 P2 O9 114.5(7) 73_655 11_556
O9 P2 O9 76.0(8) 80_565 11_556
O9 P2 O9 76.0(8) 73_655 11_556
O9 P2 O9 104.0(8) 8_645 11_556
O9 P2 O9 104.0(8) . 11_556
O10 P2 O9 114.5(7) . 83_654
O10 P2 O9 65.5(7) 73_655 83_654
O9 P2 O9 104.0(8) 80_565 83_654
O9 P2 O9 104.0(8) 73_655 83_654
O9 P2 O9 76.0(8) 8_645 83_654
O9 P2 O9 76.0(8) . 83_654
O9 P2 O9 179.996(3) 11_556 83_654

loop_
_geom_bond_atom_site_label_1
_geom_bond_atom_site_label_2
_geom_bond_distance
_geom_bond_site_symmetry_2
Au1 O1 2.101(7) .
Au1 P1 2.243(3) .
Au1 Au1 2.9911(7) 88_565
Au1 Au1 2.9911(7) 63_656
C1 C2 1.382(17) .
C1 C6 1.395(18) .
C1 P1 1.812(13) .
C2 C3 1.394(18) .
C2 H2 0.9500 .
C3 C4 1.35(2) .
C3 H3 0.9500 .
C4 C5 1.400(19) .
C4 C7 1.52(2) .
C5 C6 1.364(18) .
C5 H5 0.9500 .
C6 H6 0.9500 .
C7 H7A 0.9800 .
C7 H7B 0.9800 .
C7 H7C 0.9800 .
C8 C9 1.388(18) .
C8 C13 1.391(17) .
C8 P1 1.806(12) .
C9 C10 1.390(18) .
C9 H9 0.9500 .
C10 C11 1.401(19) .
C10 H10 0.9500 .
C11 C12 1.372(19) .
C11 C14 1.506(19) .
C12 C13 1.386(17) .
C12 H12 0.9500 .
C13 H13 0.9500 .
C14 H14A 0.9800 .
C14 H14B 0.9800 .
C14 H14C 0.9800 .
C15 C16 1.387(17) .
C15 C20 1.401(17) .
C15 P1 1.801(13) .
C16 C17 1.391(18) .
C16 H16 0.9500 .
C17 C18 1.384(19) .
C17 H17 0.9500 .
C18 C19 1.358(19) .
C18 C21 1.503(19) .
C19 C20 1.410(18) .
C19 H19 0.9500 .
C20 H20 0.9500 .
C21 H21A 0.9800 .
C21 H21B 0.9800 .
C21 H21C 0.9800 .
Mo1 O2 1.653(12) .
Mo1 O4 1.871(12) .
Mo1 O5 1.877(9) .
Mo1 O7 1.917(11) 83_654
Mo1 O5 1.918(9) 8_645
Mo1 O9 2.34(2) 83_654
Mo2 O3 1.659(10) .
Mo2 O6 1.878(11) 83_654
Mo2 O7 1.886(13) .
Mo2 O6 1.908(11) .
Mo2 O4 1.942(13) .
Mo2 O9 2.478(17) .
Mo2 O9 2.496(17) 83_654
O1 Au1 2.101(7) 26_554
O5 Mo1 1.918(9) 11_556
O6 Mo2 1.878(11) 80_565
O7 Mo1 1.917(11) 80_565
O9 P2 1.576(18) .
O9 O10 1.62(2) .
O9 Mo1 2.34(2) 80_565
O9 Mo2 2.497(17) 80_565
O10 P2 1.41(3) .
O10 O9 1.62(2) 8_645
O10 O9 1.62(2) 11_556
P2 O10 1.41(3) 73_655
P2 O9 1.576(18) 80_565
P2 O9 1.576(18) 73_655
P2 O9 1.576(18) 8_645
P2 O9 1.576(18) 11_556
P2 O9 1.577(18) 83_654
